data_4337117
loop_
_publ_author_name
'Zhang, Zhenxin'
'Sadakane, Masahiro'
'Murayama, Toru'
'Izumi, Shoko'
'Yasuda, Nobuhiro'
'Sakaguchi, Norihito'
'Ueda, Wataru'

_publ_section_title
;
 Tetrahedral Connection of \e-Keggin-type Polyoxometalates To Form an
 All-Inorganic Octahedral Molecular Sieve with an Intrinsic 3D Pore
 System.
;
_journal_issue 2
_journal_name_full 'Inorganic chemistry'
_journal_page_first 903
_journal_page_last 911
_journal_paper_doi 10.1021/ic4022849
_journal_volume 53
_journal_year 2014
_chemical_formula_moiety 'Bi2 Mo9.40 O40 V3.60, K1.70, 5.03(H2 O)'
_chemical_formula_sum 'Bi2 H10.07 K1.7 Mo9.4 O45.03 V3.6'
_chemical_formula_weight 2300.21
_chemical_melting_point ?
_chemical_name_systematic
; 
 ? 
;
_space_group_IT_number 227
_symmetry_cell_setting cubic
_symmetry_space_group_name_Hall '-F 4vw 2vw 3'
_symmetry_space_group_name_H-M 'F d -3 m :2'
_atom_sites_solution_hydrogens geom
_atom_sites_solution_primary direct
_atom_sites_solution_secondary difmap
_audit_creation_method SHELXL-97
_cell_angle_alpha 90.00
_cell_angle_beta 90.00
_cell_angle_gamma 90.00
_cell_formula_units_Z 8
_cell_length_a 19.6850(6)
_cell_length_b 19.6850(6)
_cell_length_c 19.6850(6)
_cell_measurement_reflns_used 10887
_cell_measurement_temperature 100(2)
_cell_measurement_theta_max 31.71
_cell_measurement_theta_min 2.1
_cell_volume 7627.9(4)
_computing_cell_refinement 'Rapid Auto(Rigaku)'
_computing_data_collection 'Rapid Auto(Rigaku)'
_computing_data_reduction 'Rapid Auto(Rigaku)'
_computing_structure_refinement 'SHELXL-97 (Sheldrick, 2008)'
_computing_structure_solution 'SHELXS-97 (Sheldrick, 2008)'
_diffrn_ambient_temperature 100(2)
_diffrn_detector_area_resol_mean 29
_diffrn_measured_fraction_theta_full 0.989
_diffrn_measured_fraction_theta_max 0.989
_diffrn_measurement_device_type 'Rigaku Saturn 724'
_diffrn_measurement_method 'Oscillation Photograph'
_diffrn_radiation_monochromator 'Si(111) Channel Cut'
_diffrn_radiation_source 'synchrotron radiation SPring-8 BL40XU'
_diffrn_radiation_type Synchrotron
_diffrn_radiation_wavelength 0.83112
_diffrn_reflns_av_R_equivalents 0.1418
_diffrn_reflns_av_sigmaI/netI 0.0817
_diffrn_reflns_limit_h_max 24
_diffrn_reflns_limit_h_min -24
_diffrn_reflns_limit_k_max 23
_diffrn_reflns_limit_k_min -24
_diffrn_reflns_limit_l_max 23
_diffrn_reflns_limit_l_min -24
_diffrn_reflns_number 10887
_diffrn_reflns_theta_full 31.71
_diffrn_reflns_theta_max 31.71
_diffrn_reflns_theta_min 2.10
_exptl_absorpt_coefficient_mu 14.838
_exptl_absorpt_correction_T_max 1.000
_exptl_absorpt_correction_T_min 0.031
_exptl_absorpt_correction_type multi-scan
_exptl_absorpt_process_details 'ABSCOR (T.Higashi, 2001)'
_exptl_crystal_colour black
_exptl_crystal_density_diffrn 4.006
_exptl_crystal_density_meas ?
_exptl_crystal_density_method 'not measured'
_exptl_crystal_description block
_exptl_crystal_F_000 8369
_exptl_crystal_size_max 0.004
_exptl_crystal_size_mid 0.003
_exptl_crystal_size_min 0.003
_refine_diff_density_max 1.272
_refine_diff_density_min -0.824
_refine_diff_density_rms 0.183
_refine_ls_extinction_method none
_refine_ls_goodness_of_fit_ref 0.904
_refine_ls_hydrogen_treatment mixed
_refine_ls_matrix_type full
_refine_ls_number_parameters 45
_refine_ls_number_reflns 430
_refine_ls_number_restraints 2
_refine_ls_restrained_S_all 0.903
_refine_ls_R_factor_all 0.0579
_refine_ls_R_factor_gt 0.0344
_refine_ls_shift/su_max <0.001
_refine_ls_shift/su_mean <0.001
_refine_ls_structure_factor_coef Fsqd
_refine_ls_weighting_details 'calc w=1/[\s^2^(Fo^2^)+(0.0246P)^2^+0.0000P] where P=(Fo^2^+2Fc^2^)/3'
_refine_ls_weighting_scheme calc
_refine_ls_wR_factor_gt 0.0616
_refine_ls_wR_factor_ref 0.0646
_reflns_number_gt 291
_reflns_number_total 430
_reflns_threshold_expression >2\s(I)
_cod_data_source_file ic4022849_si_002.cif
_cod_data_source_block shelxl
_cod_depositor_comments
;
The following automatic conversions were performed:

'_chemical_melting_point' value 'not measured' was changed to '?' -
the value is undefined or not given.

'_symmetry_cell_setting' value
'Cubic' changed to 'cubic' according to
/usr/data/users/saulius/automatic-downloads/current/ACS/lib/dictionaries/cif_core.dic
dictionary named 'cif_core.dic' version 2.4.2 from 2011-04-26.

Automatic conversion script
Id: cif_fix_values 2281 2013-09-26 08:29:07Z andrius 

The following automatic conversions were performed:

'_exptl_crystal_density_meas' value 'not measured' was changed to '?'
- the value is perceived as not measured.

Automatic conversion script
Id: cif_fix_values 3008 2015-01-20 13:52:24Z robertas 
;
_cod_original_sg_symbol_H-M 'F d -3 m'
_cod_original_formula_sum 'Bi2 H10.07 K1.70 Mo9.40 O45.03 V3.60'
_cod_database_code 4337117

loop_
_symmetry_equiv_pos_as_xyz
'x, y, z'
'-y, x+1/4, z+1/4'
'-x+1/4, -y+1/4, z'
'y+1/4, -x, z+1/4'
'x+1/4, -z, y+1/4'
'x, -y+1/4, -z+1/4'
'x+1/4, z+1/4, -y'
'z+1/4, y+1/4, -x'
'-x+1/4, y, -z+1/4'
'-z, y+1/4, x+1/4'
'z, x, y'
'y, z, x'
'-y+1/4, -z+1/4, x'
'z, -x+1/4, -y+1/4'
'-y+1/4, z, -x+1/4'
'-z+1/4, -x+1/4, y'
'-z+1/4, x, -y+1/4'
'y, -z+1/4, -x+1/4'
'y+1/4, x+1/4, -z'
'-y, -x, -z'
'-x, z+1/4, y+1/4'
'-x, -z, -y'
'z+1/4, -y, x+1/4'
'-z, -y, -x'
'x, y+1/2, z+1/2'
'-y, x+3/4, z+3/4'
'-x+1/4, -y+3/4, z+1/2'
'y+1/4, -x+1/2, z+3/4'
'x+1/4, -z+1/2, y+3/4'
'x, -y+3/4, -z+3/4'
'x+1/4, z+3/4, -y+1/2'
'z+1/4, y+3/4, -x+1/2'
'-x+1/4, y+1/2, -z+3/4'
'-z, y+3/4, x+3/4'
'z, x+1/2, y+1/2'
'y, z+1/2, x+1/2'
'-y+1/4, -z+3/4, x+1/2'
'z, -x+3/4, -y+3/4'
'-y+1/4, z+1/2, -x+3/4'
'-z+1/4, -x+3/4, y+1/2'
'-z+1/4, x+1/2, -y+3/4'
'y, -z+3/4, -x+3/4'
'y+1/4, x+3/4, -z+1/2'
'-y, -x+1/2, -z+1/2'
'-x, z+3/4, y+3/4'
'-x, -z+1/2, -y+1/2'
'z+1/4, -y+1/2, x+3/4'
'-z, -y+1/2, -x+1/2'
'x+1/2, y, z+1/2'
'-y+1/2, x+1/4, z+3/4'
'-x+3/4, -y+1/4, z+1/2'
'y+3/4, -x, z+3/4'
'x+3/4, -z, y+3/4'
'x+1/2, -y+1/4, -z+3/4'
'x+3/4, z+1/4, -y+1/2'
'z+3/4, y+1/4, -x+1/2'
'-x+3/4, y, -z+3/4'
'-z+1/2, y+1/4, x+3/4'
'z+1/2, x, y+1/2'
'y+1/2, z, x+1/2'
'-y+3/4, -z+1/4, x+1/2'
'z+1/2, -x+1/4, -y+3/4'
'-y+3/4, z, -x+3/4'
'-z+3/4, -x+1/4, y+1/2'
'-z+3/4, x, -y+3/4'
'y+1/2, -z+1/4, -x+3/4'
'y+3/4, x+1/4, -z+1/2'
'-y+1/2, -x, -z+1/2'
'-x+1/2, z+1/4, y+3/4'
'-x+1/2, -z, -y+1/2'
'z+3/4, -y, x+3/4'
'-z+1/2, -y, -x+1/2'
'x+1/2, y+1/2, z'
'-y+1/2, x+3/4, z+1/4'
'-x+3/4, -y+3/4, z'
'y+3/4, -x+1/2, z+1/4'
'x+3/4, -z+1/2, y+1/4'
'x+1/2, -y+3/4, -z+1/4'
'x+3/4, z+3/4, -y'
'z+3/4, y+3/4, -x'
'-x+3/4, y+1/2, -z+1/4'
'-z+1/2, y+3/4, x+1/4'
'z+1/2, x+1/2, y'
'y+1/2, z+1/2, x'
'-y+3/4, -z+3/4, x'
'z+1/2, -x+3/4, -y+1/4'
'-y+3/4, z+1/2, -x+1/4'
'-z+3/4, -x+3/4, y'
'-z+3/4, x+1/2, -y+1/4'
'y+1/2, -z+3/4, -x+1/4'
'y+3/4, x+3/4, -z'
'-y+1/2, -x+1/2, -z'
'-x+1/2, z+3/4, y+1/4'
'-x+1/2, -z+1/2, -y'
'z+3/4, -y+1/2, x+1/4'
'-z+1/2, -y+1/2, -x'
'-x, -y, -z'
'y, -x-1/4, -z-1/4'
'x-1/4, y-1/4, -z'
'-y-1/4, x, -z-1/4'
'-x-1/4, z, -y-1/4'
'-x, y-1/4, z-1/4'
'-x-1/4, -z-1/4, y'
'-z-1/4, -y-1/4, x'
'x-1/4, -y, z-1/4'
'z, -y-1/4, -x-1/4'
'-z, -x, -y'
'-y, -z, -x'
'y-1/4, z-1/4, -x'
'-z, x-1/4, y-1/4'
'y-1/4, -z, x-1/4'
'z-1/4, x-1/4, -y'
'z-1/4, -x, y-1/4'
'-y, z-1/4, x-1/4'
'-y-1/4, -x-1/4, z'
'y, x, z'
'x, -z-1/4, -y-1/4'
'x, z, y'
'-z-1/4, y, -x-1/4'
'z, y, x'
'-x, -y+1/2, -z+1/2'
'y, -x+1/4, -z+1/4'
'x-1/4, y+1/4, -z+1/2'
'-y-1/4, x+1/2, -z+1/4'
'-x-1/4, z+1/2, -y+1/4'
'-x, y+1/4, z+1/4'
'-x-1/4, -z+1/4, y+1/2'
'-z-1/4, -y+1/4, x+1/2'
'x-1/4, -y+1/2, z+1/4'
'z, -y+1/4, -x+1/4'
'-z, -x+1/2, -y+1/2'
'-y, -z+1/2, -x+1/2'
'y-1/4, z+1/4, -x+1/2'
'-z, x+1/4, y+1/4'
'y-1/4, -z+1/2, x+1/4'
'z-1/4, x+1/4, -y+1/2'
'z-1/4, -x+1/2, y+1/4'
'-y, z+1/4, x+1/4'
'-y-1/4, -x+1/4, z+1/2'
'y, x+1/2, z+1/2'
'x, -z+1/4, -y+1/4'
'x, z+1/2, y+1/2'
'-z-1/4, y+1/2, -x+1/4'
'z, y+1/2, x+1/2'
'-x+1/2, -y, -z+1/2'
'y+1/2, -x-1/4, -z+1/4'
'x+1/4, y-1/4, -z+1/2'
'-y+1/4, x, -z+1/4'
'-x+1/4, z, -y+1/4'
'-x+1/2, y-1/4, z+1/4'
'-x+1/4, -z-1/4, y+1/2'
'-z+1/4, -y-1/4, x+1/2'
'x+1/4, -y, z+1/4'
'z+1/2, -y-1/4, -x+1/4'
'-z+1/2, -x, -y+1/2'
'-y+1/2, -z, -x+1/2'
'y+1/4, z-1/4, -x+1/2'
'-z+1/2, x-1/4, y+1/4'
'y+1/4, -z, x+1/4'
'z+1/4, x-1/4, -y+1/2'
'z+1/4, -x, y+1/4'
'-y+1/2, z-1/4, x+1/4'
'-y+1/4, -x-1/4, z+1/2'
'y+1/2, x, z+1/2'
'x+1/2, -z-1/4, -y+1/4'
'x+1/2, z, y+1/2'
'-z+1/4, y, -x+1/4'
'z+1/2, y, x+1/2'
'-x+1/2, -y+1/2, -z'
'y+1/2, -x+1/4, -z-1/4'
'x+1/4, y+1/4, -z'
'-y+1/4, x+1/2, -z-1/4'
'-x+1/4, z+1/2, -y-1/4'
'-x+1/2, y+1/4, z-1/4'
'-x+1/4, -z+1/4, y'
'-z+1/4, -y+1/4, x'
'x+1/4, -y+1/2, z-1/4'
'z+1/2, -y+1/4, -x-1/4'
'-z+1/2, -x+1/2, -y'
'-y+1/2, -z+1/2, -x'
'y+1/4, z+1/4, -x'
'-z+1/2, x+1/4, y-1/4'
'y+1/4, -z+1/2, x-1/4'
'z+1/4, x+1/4, -y'
'z+1/4, -x+1/2, y-1/4'
'-y+1/2, z+1/4, x-1/4'
'-y+1/4, -x+1/4, z'
'y+1/2, x+1/2, z'
'x+1/2, -z+1/4, -y-1/4'
'x+1/2, z+1/2, y'
'-z+1/4, y+1/2, -x-1/4'
'z+1/2, y+1/2, x'

loop_
_atom_site_label
_atom_site_type_symbol
_atom_site_fract_x
_atom_site_fract_y
_atom_site_fract_z
_atom_site_U_iso_or_equiv
_atom_site_adp_type
_atom_site_occupancy
_atom_site_symmetry_multiplicity
_atom_site_calc_flag
_atom_site_refinement_flags
K1 K 0.2641(3) -0.0141(3) -0.2359(3) 0.044(5) Uani 0.401(12) 6 d SP
V1 V 0.1250 0.1250 0.1250 0.0056(11) Uani 1 24 d S
Bi2 Bi 0.0000 0.0000 0.0000 0.0279(3) Uani 1 12 d S
Mo3 Mo 0.17894(3) 0.07106(3) -0.04996(5) 0.0233(3) Uani 0.78 2 d SP
V3 V 0.17894(3) 0.07106(3) -0.04996(5) 0.0233(3) Uani 0.22 2 d SP
O1 O 0.1876(2) 0.0624(2) -0.1341(3) 0.0295(17) Uani 1 2 d S
O2 O 0.2711(2) 0.0778(3) -0.0211(2) 0.0241(16) Uani 1 2 d S
O3 O 0.0794(2) 0.0794(2) -0.0383(3) 0.0222(15) Uani 1 2 d S
O4 O 0.1754(3) 0.0746(3) 0.0746(3) 0.015(2) Uani 1 6 d S
K11 K 0.1250 0.1250 -0.3750 0.012(12) Uani 0.173(18) 24 d SP
O12 O 0.1250 0.1250 -0.2548(8) 0.112(8) Uani 0.827(18) 4 d SPD
H12 H 0.1502(4) 0.0998(4) -0.234(2) 0.168 Uiso 0.827(18) 2 d SPD

loop_
_atom_site_aniso_label
_atom_site_aniso_U_11
_atom_site_aniso_U_22
_atom_site_aniso_U_33
_atom_site_aniso_U_23
_atom_site_aniso_U_13
_atom_site_aniso_U_12
K1 0.044(5) 0.044(5) 0.044(5) -0.021(5) 0.021(5) -0.021(5)
V1 0.0056(11) 0.0056(11) 0.0056(11) 0.000 0.000 0.000
Bi2 0.0279(3) 0.0279(3) 0.0279(3) -0.0034(3) -0.0034(3) -0.0034(3)
Mo3 0.0264(4) 0.0264(4) 0.0172(5) -0.0019(3) 0.0019(3) -0.0049(4)
V3 0.0264(4) 0.0264(4) 0.0172(5) -0.0019(3) 0.0019(3) -0.0049(4)
O1 0.034(3) 0.034(3) 0.021(4) -0.002(2) 0.002(2) -0.009(3)
O2 0.021(2) 0.031(4) 0.021(2) 0.004(2) -0.003(3) -0.004(2)
O3 0.024(2) 0.024(2) 0.019(4) 0.000(2) 0.000(2) 0.004(3)
O4 0.015(2) 0.015(2) 0.015(2) 0.003(3) -0.003(3) -0.003(3)
K11 0.012(12) 0.012(12) 0.012(12) 0.000 0.000 0.000
O12 0.145(13) 0.145(13) 0.047(11) 0.000 0.000 0.070(14)

loop_
_atom_type_symbol
_atom_type_description
_atom_type_scat_dispersion_real
_atom_type_scat_dispersion_imag
_atom_type_scat_source
V V 0.2385 0.7131 'International Tables Vol C Tables 4.2.6.8 and 6.1.1.4'
Mo Mo -1.2689 0.9183 'International Tables Vol C Tables 4.2.6.8 and 6.1.1.4'
Bi Bi -7.5835 8.4487 'International Tables Vol C Tables 4.2.6.8 and 6.1.1.4'
O O -0.0042 0.0086 'International Tables Vol C Tables 4.2.6.8 and 6.1.1.4'
H H 0.0000 0.0000 'International Tables Vol C Tables 4.2.6.8 and 6.1.1.4'
K K 0.1972 0.3396 'International Tables Vol C Tables 4.2.6.8 and 6.1.1.4'

loop_
_geom_angle_atom_site_label_1
_geom_angle_atom_site_label_2
_geom_angle_atom_site_label_3
_geom_angle
_geom_angle_site_symmetry_1
_geom_angle_site_symmetry_3
K1 K1 O1 82.5(2) 145_554 110
K1 K1 O1 82.5(2) 145_554 145_554
O1 K1 O1 118.31(11) 110 145_554
K1 K1 O1 82.5(3) 145_554 181
O1 K1 O1 118.31(11) 110 181
O1 K1 O1 118.31(11) 145_554 181
K1 K1 O1 78.5(2) 145_554 .
O1 K1 O1 59.21(4) 110 .
O1 K1 O1 161.0(4) 145_554 .
O1 K1 O1 59.21(4) 181 .
K1 K1 O1 78.5(2) 145_554 62_554
O1 K1 O1 161.0(4) 110 62_554
O1 K1 O1 59.21(4) 145_554 62_554
O1 K1 O1 59.21(4) 181 62_554
O1 K1 O1 116.13(16) . 62_554
K1 K1 O1 78.5(2) 145_554 37_544
O1 K1 O1 59.21(4) 110 37_544
O1 K1 O1 59.21(4) 145_554 37_544
O1 K1 O1 161.0(4) 181 37_544
O1 K1 O1 116.13(16) . 37_544
O1 K1 O1 116.13(16) 62_554 37_544
K1 K1 O12 141.3(3) 145_554 7
O1 K1 O12 114.3(3) 110 7
O1 K1 O12 114.3(3) 145_554 7
O1 K1 O12 58.9(3) 181 7
O1 K1 O12 81.3(2) . 7
O1 K1 O12 81.3(2) 62_554 7
O1 K1 O12 140.1(4) 37_544 7
K1 K1 O12 141.4(3) 145_554 34_544
O1 K1 O12 58.9(3) 110 34_544
O1 K1 O12 114.3(3) 145_554 34_544
O1 K1 O12 114.3(3) 181 34_544
O1 K1 O12 81.3(2) . 34_544
O1 K1 O12 140.1(4) 62_554 34_544
O1 K1 O12 81.3(2) 37_544 34_544
O12 K1 O12 65.5(5) 7 34_544
K1 K1 O12 141.4(3) 145_554 145_554
O1 K1 O12 114.3(3) 110 145_554
O1 K1 O12 58.9(3) 145_554 145_554
O1 K1 O12 114.3(3) 181 145_554
O1 K1 O12 140.1(4) . 145_554
O1 K1 O12 81.4(2) 62_554 145_554
O1 K1 O12 81.3(2) 37_544 145_554
O12 K1 O12 65.5(5) 7 145_554
O12 K1 O12 65.5(5) 34_544 145_554
K1 K1 K11 180.0(7) 145_554 145_554
O1 K1 K11 97.5(3) 110 145_554
O1 K1 K11 97.5(3) 145_554 145_554
O1 K1 K11 97.5(2) 181 145_554
O1 K1 K11 101.5(2) . 145_554
O1 K1 K11 101.5(2) 62_554 145_554
O1 K1 K11 101.5(2) 37_544 145_554
O12 K1 K11 38.7(3) 7 145_554
O12 K1 K11 38.7(3) 34_544 145_554
O12 K1 K11 38.7(3) 145_554 145_554
K1 K1 K11 0.0(5) 145_554 .
O1 K1 K11 82.5(3) 110 .
O1 K1 K11 82.5(3) 145_554 .
O1 K1 K11 82.5(3) 181 .
O1 K1 K11 78.5(2) . .
O1 K1 K11 78.5(2) 62_554 .
O1 K1 K11 78.5(2) 37_544 .
O12 K1 K11 141.3(3) 7 .
O12 K1 K11 141.3(3) 34_544 .
O12 K1 K11 141.3(3) 145_554 .
K11 K1 K11 180.00(14) 145_554 .
O4 V1 O4 109.467(1) 148 3
O4 V1 O4 109.5 148 122
O4 V1 O4 109.473(1) 3 122
O4 V1 O4 109.472(1) 148 .
O4 V1 O4 109.5 3 .
O4 V1 O4 109.5 122 .
O3 Bi2 O3 180.0(4) 108 12
O3 Bi2 O3 90.9(2) 108 .
O3 Bi2 O3 89.1(2) 12 .
O3 Bi2 O3 90.9(2) 108 11
O3 Bi2 O3 89.1(2) 12 11
O3 Bi2 O3 89.1(2) . 11
O3 Bi2 O3 89.1(2) 108 107
O3 Bi2 O3 90.9(2) 12 107
O3 Bi2 O3 90.9(2) . 107
O3 Bi2 O3 180.0(4) 11 107
O3 Bi2 O3 89.1(2) 108 97
O3 Bi2 O3 90.9(2) 12 97
O3 Bi2 O3 180.0 . 97
O3 Bi2 O3 90.9(2) 11 97
O3 Bi2 O3 89.1(2) 107 97
O1 Mo3 O2 101.8(2) . 15
O1 Mo3 O2 101.8(2) . .
O2 Mo3 O2 92.5(4) 15 .
O1 Mo3 O3 103.0(2) . 3
O2 Mo3 O3 154.4(2) 15 3
O2 Mo3 O3 88.6(2) . 3
O1 Mo3 O3 103.0(2) . .
O2 Mo3 O3 88.6(2) 15 .
O2 Mo3 O3 154.4(2) . .
O3 Mo3 O3 79.8(3) 3 .
O1 Mo3 O4 174.0(3) . .
O2 Mo3 O4 74.2(2) 15 .
O2 Mo3 O4 74.2(2) . .
O3 Mo3 O4 81.6(2) 3 .
O3 Mo3 O4 81.6(2) . .
O1 Mo3 V3 98.3(2) . 3
O2 Mo3 V3 128.6(2) 15 3
O2 Mo3 V3 128.6(2) . 3
O3 Mo3 V3 40.68(13) 3 3
O3 Mo3 V3 40.68(13) . 3
O4 Mo3 V3 87.71(17) . 3
O1 Mo3 Mo3 98.3(2) . 3
O2 Mo3 Mo3 128.6(2) 15 3
O2 Mo3 Mo3 128.6(2) . 3
O3 Mo3 Mo3 40.68(13) 3 3
O3 Mo3 Mo3 40.68(13) . 3
O4 Mo3 Mo3 87.71(17) . 3
V3 Mo3 Mo3 0.00(5) 3 3
Mo3 O1 K1 160.5(4) . 145_554
Mo3 O1 K1 141.5(4) . .
K1 O1 K1 19.0(4) 145_554 .
Mo3 O2 V3 124.2(3) . 16
Mo3 O2 Mo3 124.2(3) . 16
V3 O2 Mo3 0.00(6) 16 16
V3 O3 Mo3 0.00(7) 3 3
V3 O3 Mo3 98.6(3) 3 .
Mo3 O3 Mo3 98.6(3) 3 .
V3 O3 Bi2 130.14(13) 3 .
Mo3 O3 Bi2 130.14(13) 3 .
Mo3 O3 Bi2 130.13(13) . .
V1 O4 V3 127.56(17) . 16
V1 O4 Mo3 127.56(17) . 16
V3 O4 Mo3 0.00(6) 16 16
V1 O4 Mo3 127.56(17) . .
V3 O4 Mo3 86.7(3) 16 .
Mo3 O4 Mo3 86.7(3) 16 .
V1 O4 Mo3 127.55(17) . 15
V3 O4 Mo3 86.7(3) 16 15
Mo3 O4 Mo3 86.7(3) 16 15
Mo3 O4 Mo3 86.7(3) . 15
V1 O4 V3 127.55(17) . 15
V3 O4 V3 86.7(3) 16 15
Mo3 O4 V3 86.7(3) 16 15
Mo3 O4 V3 86.7(3) . 15
Mo3 O4 V3 0.000(2) 15 15
O12 K11 O12 179.996(1) 178 128_554
O12 K11 O12 90.000(1) 178 122_554
O12 K11 O12 90.0 128_554 122_554
O12 K11 O12 90.000(1) 178 .
O12 K11 O12 90.0 128_554 .
O12 K11 O12 180.0 122_554 .
O12 K11 O12 89.998(1) 178 151_554
O12 K11 O12 89.998(1) 128_554 151_554
O12 K11 O12 89.998(1) 122_554 151_554
O12 K11 O12 90.0 . 151_554
O12 K11 O12 90.002(1) 178 173
O12 K11 O12 90.0 128_554 173
O12 K11 O12 90.0 122_554 173
O12 K11 O12 90.000(1) . 173
O12 K11 O12 180.0 151_554 173
O12 K11 K1 125.264(1) 178 26_544
O12 K11 K1 54.7 128_554 26_544
O12 K11 K1 54.734(1) 122_554 26_544
O12 K11 K1 125.265(1) . 26_544
O12 K11 K1 54.7 151_554 26_544
O12 K11 K1 125.3 173 26_544
O12 K11 K1 125.266(1) 178 123_554
O12 K11 K1 54.7 128_554 123_554
O12 K11 K1 125.3 122_554 123_554
O12 K11 K1 54.735(1) . 123_554
O12 K11 K1 125.3 151_554 123_554
O12 K11 K1 54.7 173 123_554
K1 K11 K1 109.5 26_544 123_554
O12 K11 K1 54.7 178 28_554
O12 K11 K1 125.3 128_554 28_554
O12 K11 K1 54.736(1) 122_554 28_554
O12 K11 K1 125.265(1) . 28_554
O12 K11 K1 125.3 151_554 28_554
O12 K11 K1 54.7 173 28_554
K1 K11 K1 109.470(1) 26_544 28_554
K1 K11 K1 109.5 123_554 28_554
O12 K11 K1 54.7 178 145_554
O12 K11 K1 125.3 128_554 145_554
O12 K11 K1 125.3 122_554 145_554
O12 K11 K1 54.7 . 145_554
O12 K11 K1 54.7 151_554 145_554
O12 K11 K1 125.3 173 145_554
K1 K11 K1 109.473(1) 26_544 145_554
K1 K11 K1 109.5 123_554 145_554
K1 K11 K1 109.5 28_554 145_554
O12 K11 K1 125.263(1) 178 122_554
O12 K11 K1 54.7 128_554 122_554
O12 K11 K1 54.735(1) 122_554 122_554
O12 K11 K1 125.264(1) . 122_554
O12 K11 K1 54.7 151_554 122_554
O12 K11 K1 125.3 173 122_554
K1 K11 K1 0.00(13) 26_544 122_554
K1 K11 K1 109.5 123_554 122_554
K1 K11 K1 109.5 28_554 122_554
K1 K11 K1 109.5 145_554 122_554
O12 K11 K1 54.7 178 148_554
O12 K11 K1 125.3 128_554 148_554
O12 K11 K1 54.737(1) 122_554 148_554
O12 K11 K1 125.264(1) . 148_554
O12 K11 K1 125.3 151_554 148_554
O12 K11 K1 54.7 173 148_554
K1 K11 K1 109.5 26_544 148_554
K1 K11 K1 109.471(1) 123_554 148_554
K1 K11 K1 0.00(13) 28_554 148_554
K1 K11 K1 109.5 145_554 148_554
K1 K11 K1 109.5 122_554 148_554
O12 K11 H12 80.0(2) 178 .
O12 K11 H12 100.0(2) 128_554 .
O12 K11 H12 165.8(3) 122_554 .
O12 K11 H12 14.2(3) . .
O12 K11 H12 80.0(2) 151_554 .
O12 K11 H12 100.0(2) 173 .
K1 K11 H12 124.04(6) 26_544 .
K1 K11 H12 68.9(3) 123_554 .
K1 K11 H12 124.04(6) 28_554 .
K1 K11 H12 40.6(3) 145_554 .
K1 K11 H12 124.04(6) 122_554 .
K1 K11 H12 124.04(6) 148_554 .
K11 O12 K1 86.6(3) . 123_554
K11 O12 K1 86.6(3) . 145_554
K1 O12 K1 173.2(6) 123_554 145_554
K11 O12 H12 121(3) . .
K1 O12 H12 153(3) 123_554 .
K1 O12 H12 34(3) 145_554 .

loop_
_geom_bond_atom_site_label_1
_geom_bond_atom_site_label_2
_geom_bond_distance
_geom_bond_site_symmetry_2
K1 K1 0.96(2) 145_554
K1 O1 2.891(6) 110
K1 O1 2.891(6) 145_554
K1 O1 2.891(6) 181
K1 O1 2.924(6) .
K1 O1 2.924(6) 62_554
K1 O1 2.924(6) 37_544
K1 O12 3.093(9) 7
K1 O12 3.093(9) 34_544
K1 O12 3.093(9) 145_554
K1 K11 3.781(11) 145_554
K1 K11 4.743(11) .
V1 O4 1.719(9) 148
V1 O4 1.719(9) 3
V1 O4 1.719(9) 122
V1 O4 1.719(9) .
Bi2 O3 2.335(6) 108
Bi2 O3 2.335(6) 12
Bi2 O3 2.335(6) .
Bi2 O3 2.335(6) 11
Bi2 O3 2.335(6) 107
Bi2 O3 2.335(6) 97
Mo3 O1 1.674(6) .
Mo3 O2 1.906(3) 15
Mo3 O2 1.906(3) .
Mo3 O3 1.980(4) 3
Mo3 O3 1.980(4) .
Mo3 O4 2.454(6) .
Mo3 V3 3.0034(18) 3
Mo3 Mo3 3.0034(18) 3
O1 K1 2.891(6) 145_554
O2 V3 1.906(3) 16
O2 Mo3 1.906(3) 16
O3 V3 1.980(4) 3
O3 Mo3 1.980(4) 3
O4 V3 2.453(6) 16
O4 Mo3 2.453(6) 16
O4 Mo3 2.454(6) 15
O4 V3 2.454(6) 15
K11 O12 2.366(15) 178
K11 O12 2.366(15) 128_554
K11 O12 2.366(15) 122_554
K11 O12 2.366(15) .
K11 O12 2.366(15) 151_554
K11 O12 2.366(15) 173
K11 K1 3.781(11) 26_544
K11 K1 3.781(11) 123_554
K11 K1 3.781(11) 28_554
K11 K1 3.781(11) 145_554
K11 K1 4.743(11) 122_554
K11 K1 4.743(11) 148_554
K11 H12 2.87(4) .
O12 K1 3.093(9) 123_554
O12 K1 3.093(9) 145_554
O12 H12 0.82(2) .

loop_
_geom_torsion_atom_site_label_1
_geom_torsion_atom_site_label_2
_geom_torsion_atom_site_label_3
_geom_torsion_atom_site_label_4
_geom_torsion
_geom_torsion_site_symmetry_1
_geom_torsion_site_symmetry_4
O2 Mo3 O1 K1 -47.6(2) 15 145_554
O2 Mo3 O1 K1 47.6(2) . 145_554
O3 Mo3 O1 K1 138.84(14) 3 145_554
O3 Mo3 O1 K1 -138.85(14) . 145_554
O4 Mo3 O1 K1 -0.003(2) . 145_554
V3 Mo3 O1 K1 179.996(1) 3 145_554
Mo3 Mo3 O1 K1 179.996(1) 3 145_554
O2 Mo3 O1 K1 -47.6(2) 15 .
O2 Mo3 O1 K1 47.6(2) . .
O3 Mo3 O1 K1 138.85(14) 3 .
O3 Mo3 O1 K1 -138.85(14) . .
O4 Mo3 O1 K1 0.000(2) . .
V3 Mo3 O1 K1 180.0 3 .
Mo3 Mo3 O1 K1 180.0 3 .
K1 K1 O1 Mo3 180.0 145_554 .
O1 K1 O1 Mo3 92.0(3) 110 .
O1 K1 O1 Mo3 180.0 145_554 .
O1 K1 O1 Mo3 -92.0(3) 181 .
O1 K1 O1 Mo3 -109.0(4) 62_554 .
O1 K1 O1 Mo3 109.0(4) 37_544 .
O12 K1 O1 Mo3 -33.2(3) 7 .
O12 K1 O1 Mo3 33.2(3) 34_544 .
O12 K1 O1 Mo3 0.0 145_554 .
K11 K1 O1 Mo3 0.0 145_554 .
K11 K1 O1 Mo3 180.0 . .
O1 K1 O1 K1 -88.0(3) 110 145_554
O1 K1 O1 K1 -0.006(2) 145_554 145_554
O1 K1 O1 K1 88.0(3) 181 145_554
O1 K1 O1 K1 71.0(4) 62_554 145_554
O1 K1 O1 K1 -71.0(4) 37_544 145_554
O12 K1 O1 K1 146.8(3) 7 145_554
O12 K1 O1 K1 -146.8(3) 34_544 145_554
O12 K1 O1 K1 179.998(2) 145_554 145_554
K11 K1 O1 K1 179.998(1) 145_554 145_554
K11 K1 O1 K1 0.0 . 145_554
O1 Mo3 O2 V3 -167.3(4) . 16
O2 Mo3 O2 V3 -64.7(5) 15 16
O3 Mo3 O2 V3 89.8(4) 3 16
O3 Mo3 O2 V3 27.3(8) . 16
O4 Mo3 O2 V3 8.1(3) . 16
V3 Mo3 O2 V3 81.9(4) 3 16
Mo3 Mo3 O2 V3 81.9(4) 3 16
O1 Mo3 O2 Mo3 -167.3(4) . 16
O2 Mo3 O2 Mo3 -64.7(5) 15 16
O3 Mo3 O2 Mo3 89.8(4) 3 16
O3 Mo3 O2 Mo3 27.3(8) . 16
O4 Mo3 O2 Mo3 8.1(3) . 16
V3 Mo3 O2 Mo3 81.9(4) 3 16
Mo3 Mo3 O2 Mo3 81.9(4) 3 16
O1 Mo3 O3 V3 -87.6(2) . 3
O2 Mo3 O3 V3 170.6(3) 15 3
O2 Mo3 O3 V3 77.7(6) . 3
O3 Mo3 O3 V3 13.5(3) 3 3
O4 Mo3 O3 V3 96.3(2) . 3
Mo3 Mo3 O3 V3 0.0 3 3
O1 Mo3 O3 Mo3 -87.6(2) . 3
O2 Mo3 O3 Mo3 170.6(3) 15 3
O2 Mo3 O3 Mo3 77.7(6) . 3
O3 Mo3 O3 Mo3 13.5(3) 3 3
O4 Mo3 O3 Mo3 96.3(2) . 3
V3 Mo3 O3 Mo3 0.0 3 3
O1 Mo3 O3 Bi2 103.6(4) . .
O2 Mo3 O3 Bi2 1.7(3) 15 .
O2 Mo3 O3 Bi2 -91.1(6) . .
O3 Mo3 O3 Bi2 -155.36(19) 3 .
O4 Mo3 O3 Bi2 -72.5(3) . .
V3 Mo3 O3 Bi2 -168.8(5) 3 .
Mo3 Mo3 O3 Bi2 -168.8(5) 3 .
O3 Bi2 O3 V3 52.7(2) 108 3
O3 Bi2 O3 V3 -127.3(2) 12 3
O3 Bi2 O3 V3 -38.2(4) 11 3
O3 Bi2 O3 V3 141.8(4) 107 3
O3 Bi2 O3 V3 -127.7(10) 97 3
O3 Bi2 O3 Mo3 52.7(2) 108 3
O3 Bi2 O3 Mo3 -127.3(2) 12 3
O3 Bi2 O3 Mo3 -38.2(4) 11 3
O3 Bi2 O3 Mo3 141.8(4) 107 3
O3 Bi2 O3 Mo3 -127.7(10) 97 3
O3 Bi2 O3 Mo3 -141.8(4) 108 .
O3 Bi2 O3 Mo3 38.2(4) 12 .
O3 Bi2 O3 Mo3 127.3(2) 11 .
O3 Bi2 O3 Mo3 -52.7(2) 107 .
O3 Bi2 O3 Mo3 37.8(10) 97 .
O4 V1 O4 V3 0.0 148 16
O4 V1 O4 V3 120.0 3 16
O4 V1 O4 V3 -120.0 122 16
O4 V1 O4 Mo3 0.0 148 16
O4 V1 O4 Mo3 120.0 3 16
O4 V1 O4 Mo3 -120.0 122 16
O4 V1 O4 Mo3 -120.0 148 .
O4 V1 O4 Mo3 0.0 3 .
O4 V1 O4 Mo3 120.0 122 .
O4 V1 O4 Mo3 120.0 148 15
O4 V1 O4 Mo3 -120.0 3 15
O4 V1 O4 Mo3 0.0 122 15
O4 V1 O4 V3 120.0 148 15
O4 V1 O4 V3 -120.0 3 15
O4 V1 O4 V3 0.0 122 15
O1 Mo3 O4 V1 180.00(5) . .
O2 Mo3 O4 V1 -131.3(2) 15 .
O2 Mo3 O4 V1 131.3(2) . .
O3 Mo3 O4 V1 40.42(13) 3 .
O3 Mo3 O4 V1 -40.41(13) . .
V3 Mo3 O4 V1 0.0 3 .
Mo3 Mo3 O4 V1 0.0 3 .
O1 Mo3 O4 V3 43.45(11) . 16
O2 Mo3 O4 V3 92.1(2) 15 16
O2 Mo3 O4 V3 -5.2(2) . 16
O3 Mo3 O4 V3 -96.14(16) 3 16
O3 Mo3 O4 V3 -176.97(18) . 16
V3 Mo3 O4 V3 -136.55(11) 3 16
Mo3 Mo3 O4 V3 -136.55(11) 3 16
O1 Mo3 O4 Mo3 43.45(11) . 16
O2 Mo3 O4 Mo3 92.1(2) 15 16
O2 Mo3 O4 Mo3 -5.2(2) . 16
O3 Mo3 O4 Mo3 -96.14(16) 3 16
O3 Mo3 O4 Mo3 -176.97(18) . 16
V3 Mo3 O4 Mo3 -136.55(11) 3 16
Mo3 Mo3 O4 Mo3 -136.55(11) 3 16
O1 Mo3 O4 Mo3 -43.45(11) . 15
O2 Mo3 O4 Mo3 5.2(2) 15 15
O2 Mo3 O4 Mo3 -92.1(2) . 15
O3 Mo3 O4 Mo3 176.97(18) 3 15
O3 Mo3 O4 Mo3 96.14(16) . 15
V3 Mo3 O4 Mo3 136.55(11) 3 15
Mo3 Mo3 O4 Mo3 136.55(11) 3 15
O1 Mo3 O4 V3 -43.45(11) . 15
O2 Mo3 O4 V3 5.2(2) 15 15
O2 Mo3 O4 V3 -92.1(2) . 15
O3 Mo3 O4 V3 176.97(18) 3 15
O3 Mo3 O4 V3 96.14(16) . 15
V3 Mo3 O4 V3 136.55(11) 3 15
Mo3 Mo3 O4 V3 136.55(11) 3 15
O12 K11 O12 K1 135.0 178 123_554
O12 K11 O12 K1 -45.0 128_554 123_554
O12 K11 O12 K1 -135(6) 122_554 123_554
O12 K11 O12 K1 -135.0 151_554 123_554
O12 K11 O12 K1 45.0 173 123_554
K1 K11 O12 K1 -90.0 26_544 123_554
K1 K11 O12 K1 90.0 28_554 123_554
K1 K11 O12 K1 180.0 145_554 123_554
K1 K11 O12 K1 -90.0 122_554 123_554
K1 K11 O12 K1 90.0 148_554 123_554
O12 K11 O12 K1 -45.0 178 145_554
O12 K11 O12 K1 135.0 128_554 145_554
O12 K11 O12 K1 45(6) 122_554 145_554
O12 K11 O12 K1 45.0 151_554 145_554
O12 K11 O12 K1 -135.0 173 145_554
K1 K11 O12 K1 90.0 26_544 145_554
K1 K11 O12 K1 180.0 123_554 145_554
K1 K11 O12 K1 -90.0 28_554 145_554
K1 K11 O12 K1 90.0 122_554 145_554
K1 K11 O12 K1 -90.0 148_554 145_554
